data_1570937
loop_
_publ_author_name
'Ikeshita, Masahiro'
'Ichinose, Miku'
'Tsuno, Takashi'

_publ_section_title
;
 Luminescent solvent-free liquids based on Schiff-base boron difluoride
 complexes with polyethylene glycol chains.
;
_journal_issue 9
_journal_name_full 'Soft matter'
_journal_page_first 2178
_journal_page_last 2184
_journal_paper_doi 10.1039/d3sm01590d
_journal_volume 20
_journal_year 2024
_chemical_formula_moiety 'C14 H14 B F2 N O2'
_chemical_formula_sum 'C14 H14 B F2 N O2'
_chemical_formula_weight 277.07
_space_group_crystal_system monoclinic
_space_group_IT_number 14
_space_group_name_Hall '-P 2ybc'
_space_group_name_H-M_alt 'P 1 21/c 1'
_atom_sites_solution_hydrogens geom
_atom_sites_solution_primary dual
_audit_creation_date 2023-06-08
_audit_creation_method
;
Olex2 1.3
(compiled 2020.11.12 svn.r5f609507 for OlexSys, GUI svn.r6408)
;
_audit_update_record
;
2023-09-28 deposited with the CCDC.	2024-02-05 downloaded from the CCDC.
;
_cell_angle_alpha 90
_cell_angle_beta 94.286(5)
_cell_angle_gamma 90
_cell_formula_units_Z 8
_cell_length_a 24.5191(14)
_cell_length_b 6.0356(3)
_cell_length_c 17.3921(9)
_cell_measurement_reflns_used 5756
_cell_measurement_temperature 113.15
_cell_measurement_theta_max 29.7200
_cell_measurement_theta_min 2.3630
_cell_volume 2566.6(2)
_computing_cell_refinement 'CrysAlisPro 1.171.42.81a (Rigaku OD, 2023)'
_computing_data_collection 'CrysAlisPro 1.171.42.81a (Rigaku OD, 2023)'
_computing_data_reduction 'CrysAlisPro 1.171.42.81a (Rigaku OD, 2023)'
_computing_molecular_graphics 'Olex2 1.3 (Dolomanov et al., 2009)'
_computing_publication_material 'Olex2 1.3 (Dolomanov et al., 2009)'
_computing_structure_refinement 'SHELXL 2018/3 (Sheldrick, 2015)'
_computing_structure_solution 'SHELXT 2014/5 (Sheldrick, 2014)'
_diffrn_ambient_temperature 113.15
_diffrn_detector 'Hybrid Pixel Array Detector'
_diffrn_detector_area_resol_mean 10.0000
_diffrn_measured_fraction_theta_full 0.998
_diffrn_measured_fraction_theta_max 0.958
_diffrn_measurement_details
;
List of Runs (angles in degrees, time in seconds):

  # Type    Start    End  Width  t~exp~   \w     \q     \k     \f   Frames
#--------------------------------------------------------------------------
  1  \w    -11.00  84.00   0.50    7.33    --   20.00  54.00  90.00  190
  2  \w    -73.00  40.00   0.50    7.33    --   20.00  54.00 -60.00  226
  3  \w     79.00 106.00   0.50    7.33    --   20.00  54.00 -60.00   54
  4  \w    -64.00 -39.00   0.50    7.33    --   20.00  54.00  30.00   50
  5  \w    -33.00  67.00   0.50    7.33    --   20.00  54.00  30.00  200
  6  \w     74.00  99.00   0.50    7.33    --   20.00  54.00  30.00   50
  7  \w    -49.00 104.00   0.50    7.33    --   20.00  54.00 -30.00  306
  8  \w     16.00  43.00   0.50    7.33    --   20.00  54.00  60.00   54
  9  \w    -61.00 -34.00   0.50    7.33    --   20.00  54.00-150.00   54
 10  \w      8.00  33.00   0.50    7.33    --   20.00  54.00-150.00   50
 11  \w    -57.00 -32.00   0.50    7.33    --   20.00  54.00  90.00   50
;
_diffrn_measurement_device 'two-circle diffractometer'
_diffrn_measurement_device_type 'XtaLAB Mini II (JP)'
_diffrn_measurement_method '\w scans'
_diffrn_orient_matrix_type 'CrysAlisPro convention (1999,Acta A55,543-557)'
_diffrn_orient_matrix_UB_11 0.0285163000
_diffrn_orient_matrix_UB_12 0.0170750000
_diffrn_orient_matrix_UB_13 0.0075805000
_diffrn_orient_matrix_UB_21 -0.0034090000
_diffrn_orient_matrix_UB_22 0.0036448000
_diffrn_orient_matrix_UB_23 0.0401158000
_diffrn_orient_matrix_UB_31 0.0041241000
_diffrn_orient_matrix_UB_32 -0.1162074000
_diffrn_orient_matrix_UB_33 0.0023832000
_diffrn_radiation_monochromator graphite
_diffrn_radiation_probe x-ray
_diffrn_radiation_type 'Mo K\a'
_diffrn_radiation_wavelength 0.71073
_diffrn_reflns_av_R_equivalents 0.0373
_diffrn_reflns_av_unetI/netI 0.0471
_diffrn_reflns_Laue_measured_fraction_full 0.998
_diffrn_reflns_Laue_measured_fraction_max 0.958
_diffrn_reflns_limit_h_max 32
_diffrn_reflns_limit_h_min -34
_diffrn_reflns_limit_k_max 8
_diffrn_reflns_limit_k_min -8
_diffrn_reflns_limit_l_max 23
_diffrn_reflns_limit_l_min -24
_diffrn_reflns_number 26908
_diffrn_reflns_point_group_measured_fraction_full 0.998
_diffrn_reflns_point_group_measured_fraction_max 0.958
_diffrn_reflns_theta_full 25.000
_diffrn_reflns_theta_max 30.394
_diffrn_reflns_theta_min 2.349
_diffrn_source 'fine-focus sealed X-ray tube'
_diffrn_source_type 'Rigaku (Mo) X-ray Source'
_exptl_absorpt_coefficient_mu 0.113
_exptl_absorpt_correction_T_max 1.00000
_exptl_absorpt_correction_T_min 0.82703
_exptl_absorpt_correction_type multi-scan
_exptl_absorpt_process_details
;
CrysAlisPro 1.171.42.81a (Rigaku Oxford Diffraction, 2023)
Empirical absorption correction using spherical harmonics,
implemented in SCALE3 ABSPACK scaling algorithm.
;
_exptl_crystal_colour yellow
_exptl_crystal_colour_primary yellow
_exptl_crystal_density_diffrn 1.434
_exptl_crystal_description plate
_exptl_crystal_F_000 1152
_exptl_crystal_preparation CH2Cl2/EtOH
_exptl_crystal_size_max 0.5
_exptl_crystal_size_mid 0.275
_exptl_crystal_size_min 0.15
_refine_diff_density_max 0.375
_refine_diff_density_min -0.280
_refine_diff_density_rms 0.051
_refine_ls_extinction_method none
_refine_ls_goodness_of_fit_ref 1.015
_refine_ls_hydrogen_treatment constr
_refine_ls_matrix_type full
_refine_ls_number_parameters 363
_refine_ls_number_reflns 7434
_refine_ls_number_restraints 0
_refine_ls_restrained_S_all 1.015
_refine_ls_R_factor_all 0.0818
_refine_ls_R_factor_gt 0.0514
_refine_ls_shift/su_max 0.001
_refine_ls_shift/su_mean 0.000
_refine_ls_structure_factor_coef Fsqd
_refine_ls_weighting_details 'w=1/[\s^2^(Fo^2^)+(0.0554P)^2^+0.7761P] where P=(Fo^2^+2Fc^2^)/3'
_refine_ls_weighting_scheme calc
_refine_ls_wR_factor_gt 0.1197
_refine_ls_wR_factor_ref 0.1324
_reflns_Friedel_coverage 0.000
_reflns_number_gt 5201
_reflns_number_total 7434
_reflns_threshold_expression 'I > 2\s(I)'
_cod_data_source_file d3sm01590d2.cif
_cod_data_source_block exp_1050_autored
_cod_depositor_comments 'Adding full bibliography for 1570934--1570937.cif.'
_cod_database_code 1570937
_shelx_shelxl_version_number 2018/3
_chemical_oxdiff_formula C14H14NO2BF2
_shelx_space_group_comment
;
The symmetry employed for this shelxl refinement is uniquely defined
by the following loop, which should always be used as a source of
symmetry information in preference to the above space-group names.
They are only intended as comments.
;
_reflns_odcompleteness_completeness 99.74
_reflns_odcompleteness_iscentric 1
_reflns_odcompleteness_theta 26.32
_olex2_refinement_description
;
1. Fixed Uiso
 At 1.2 times of:
  All C(H) groups, All C(H,H) groups
 At 1.5 times of:
  All C(H,H,H) groups
2.a Secondary CH2 refined with riding coordinates:
 C00T(H00A,H00B), C00V(H00C,H00D), C00Y(H00E,H00H), C010(H01A,H01B)
2.b Aromatic/amide H refined with riding coordinates:
 C00F(H00F), C00G(H00G), C00I(H00I), C00M(H00M), C00N(H00N), C00O(H00O),
 C00P(H00P), C00Q(H00Q), C00R(H00R), C00S(H00S), C00U(H00U), C00W(H00W),
 C00X(H00X), C00Z(H00Z)
2.c Idealised Me refined as rotating group:
 C013(H01C,H01D,H01E), C014(H01F,H01G,H01H)
;
_olex2_submission_special_instructions 'No special instructions were received'
_oxdiff_exptl_absorpt_empirical_details
;
Empirical correction (ABSPACK) includes:
- Absorption correction using spherical harmonics
- Frame scaling
;
_oxdiff_exptl_absorpt_empirical_full_max 1.273
_oxdiff_exptl_absorpt_empirical_full_min 0.761

loop_
_space_group_symop_operation_xyz
'x, y, z'
'-x, y+1/2, -z+1/2'
'-x, -y, -z'
'x, -y-1/2, z-1/2'

loop_
_atom_site_label
_atom_site_type_symbol
_atom_site_fract_x
_atom_site_fract_y
_atom_site_fract_z
_atom_site_U_iso_or_equiv
_atom_site_adp_type
_atom_site_occupancy
_atom_site_site_symmetry_order
_atom_site_calc_flag
_atom_site_refinement_flags_posn
_atom_site_refinement_flags_adp
_atom_site_refinement_flags_occupancy
_atom_site_disorder_assembly
_atom_site_disorder_group
F001 F 0.15144(4) 0.83813(14) 0.57340(5) 0.0288(2) Uani 1 1 d . . . . .
F002 F 0.13699(4) 0.76191(15) 0.44588(5) 0.0286(2) Uani 1 1 d . . . . .
F003 F 0.34953(4) 0.20315(15) 0.91848(5) 0.0317(2) Uani 1 1 d . . . . .
F004 F 0.36247(4) 0.26789(15) 1.04737(5) 0.0304(2) Uani 1 1 d . . . . .
O005 O 0.06269(4) 0.77050(17) 0.51980(6) 0.0225(2) Uani 1 1 d . . . . .
O006 O 0.43820(4) 0.23177(17) 0.97731(6) 0.0239(2) Uani 1 1 d . . . . .
O8 O 0.28251(4) 0.6842(2) 0.86324(6) 0.0313(3) Uani 1 1 d . . . . .
N008 N 0.13004(5) 0.46366(19) 0.53738(6) 0.0172(2) Uani 1 1 d . . . . .
O7 O 0.22259(5) 0.3297(2) 0.64646(6) 0.0405(3) Uani 1 1 d . . . . .
N00A N 0.37937(5) 0.56417(19) 0.95924(6) 0.0195(2) Uani 1 1 d . . . . .
C00B C -0.03364(5) 0.4482(2) 0.67287(7) 0.0174(3) Uani 1 1 d . . . . .
C00C C 0.04720(5) 0.4574(2) 0.60049(7) 0.0162(3) Uani 1 1 d . . . . .
C00D C -0.04933(5) 0.6594(2) 0.64167(7) 0.0175(3) Uani 1 1 d . . . . .
C00E C 0.03142(5) 0.6695(2) 0.57019(7) 0.0172(3) Uani 1 1 d . . . . .
C00F C 0.01470(5) 0.3492(2) 0.65036(7) 0.0172(3) Uani 1 1 d . . . . .
H00F H 0.025103 0.206866 0.669588 0.021 Uiso 1 1 calc R U . . .
C00G C -0.01633(6) 0.7660(2) 0.58940(7) 0.0183(3) Uani 1 1 d . . . . .
H00G H -0.027297 0.904806 0.567591 0.022 Uiso 1 1 calc R U . . .
C00H C 0.47174(6) 0.3164(2) 0.92652(8) 0.0193(3) Uani 1 1 d . . . . .
C00I C 0.09641(5) 0.3560(2) 0.57729(7) 0.0175(3) Uani 1 1 d . . . . .
H00I H 0.104361 0.206888 0.591572 0.021 Uiso 1 1 calc R U . . .
C00J C 0.46112(6) 0.5318(2) 0.89483(7) 0.0188(3) Uani 1 1 d . . . . .
C00K C 0.54120(6) 0.5007(2) 0.82114(8) 0.0202(3) Uani 1 1 d . . . . .
C00L C 0.55203(6) 0.2880(2) 0.85450(8) 0.0202(3) Uani 1 1 d . . . . .
C00M C 0.49564(6) 0.6204(2) 0.84344(8) 0.0209(3) Uani 1 1 d . . . . .
H00M H 0.488506 0.764186 0.822863 0.025 Uiso 1 1 calc R U . . .
C00N C -0.06665(6) 0.3445(2) 0.72633(8) 0.0211(3) Uani 1 1 d . . . . .
H00N H -0.056659 0.202991 0.746761 0.025 Uiso 1 1 calc R U . . .
C00O C 0.41539(6) 0.6558(2) 0.91936(8) 0.0198(3) Uani 1 1 d . . . . .
H00O H 0.411706 0.807924 0.905899 0.024 Uiso 1 1 calc R U . . .
C00P C -0.12786(6) 0.6568(3) 0.71807(8) 0.0259(3) Uani 1 1 d . . . . .
H00P H -0.159605 0.727624 0.734425 0.031 Uiso 1 1 calc R U . . .
C00Q C 0.51689(6) 0.2000(2) 0.90793(8) 0.0205(3) Uani 1 1 d . . . . .
H00Q H 0.524670 0.059711 0.930969 0.025 Uiso 1 1 calc R U . . .
C00R C -0.11254(6) 0.4468(3) 0.74846(8) 0.0247(3) Uani 1 1 d . . . . .
H00R H -0.134260 0.376716 0.784377 0.030 Uiso 1 1 calc R U . . .
C00S C -0.09772(6) 0.7595(3) 0.66557(8) 0.0221(3) Uani 1 1 d . . . . .
H00S H -0.109195 0.898991 0.644855 0.027 Uiso 1 1 calc R U . . .
C00T C 0.18084(6) 0.3578(2) 0.51577(8) 0.0227(3) Uani 1 1 d . . . . .
H00A H 0.188544 0.405300 0.463184 0.027 Uiso 1 1 calc R U . . .
H00B H 0.176181 0.194882 0.515314 0.027 Uiso 1 1 calc R U . . .
C00U C 0.57632(6) 0.5853(3) 0.76674(8) 0.0257(3) Uani 1 1 d . . . . .
H00U H 0.569461 0.727437 0.744626 0.031 Uiso 1 1 calc R U . . .
C00V C 0.33303(6) 0.6939(2) 0.98461(8) 0.0238(3) Uani 1 1 d . . . . .
H00C H 0.339584 0.853432 0.975780 0.029 Uiso 1 1 calc R U . . .
H00D H 0.330261 0.671468 1.040568 0.029 Uiso 1 1 calc R U . . .
C00W C 0.59796(6) 0.1668(3) 0.83200(8) 0.0261(3) Uani 1 1 d . . . . .
H00W H 0.606010 0.025373 0.853957 0.031 Uiso 1 1 calc R U . . .
C00X C 0.61989(6) 0.4638(3) 0.74599(8) 0.0290(4) Uani 1 1 d . . . . .
H00X H 0.643023 0.521206 0.709337 0.035 Uiso 1 1 calc R U . . .
C00Y C 0.28001(6) 0.6256(3) 0.94140(8) 0.0247(3) Uani 1 1 d . . . . .
H00E H 0.274673 0.463680 0.946088 0.030 Uiso 1 1 calc R U . . .
H00H H 0.248872 0.701601 0.963182 0.030 Uiso 1 1 calc R U . . .
C00Z C 0.63061(6) 0.2525(3) 0.77898(9) 0.0300(4) Uani 1 1 d . . . . .
H00Z H 0.660926 0.169040 0.764086 0.036 Uiso 1 1 calc R U . . .
C010 C 0.22872(6) 0.4200(3) 0.57218(9) 0.0277(3) Uani 1 1 d . . . . .
H01A H 0.263089 0.364287 0.552715 0.033 Uiso 1 1 calc R U . . .
H01B H 0.231316 0.583328 0.575995 0.033 Uiso 1 1 calc R U . . .
B011 B 0.11980(7) 0.7174(3) 0.51776(9) 0.0196(3) Uani 1 1 d . . . . .
B012 B 0.38232(7) 0.3072(3) 0.97656(9) 0.0220(3) Uani 1 1 d . . . . .
C013 C 0.25334(8) 0.1383(3) 0.66253(11) 0.0450(5) Uani 1 1 d . . . . .
H01C H 0.240619 0.020255 0.626891 0.068 Uiso 1 1 calc R U . . .
H01D H 0.248974 0.091223 0.715648 0.068 Uiso 1 1 calc R U . . .
H01E H 0.292008 0.169141 0.656343 0.068 Uiso 1 1 calc R U . . .
C014 C 0.23660(8) 0.6033(4) 0.81790(11) 0.0559(6) Uani 1 1 d . . . . .
H01F H 0.239616 0.644571 0.763884 0.084 Uiso 1 1 calc R U . . .
H01G H 0.203194 0.667718 0.836076 0.084 Uiso 1 1 calc R U . . .
H01H H 0.235130 0.441615 0.822287 0.084 Uiso 1 1 calc R U . . .

loop_
_atom_site_aniso_label
_atom_site_aniso_U_11
_atom_site_aniso_U_22
_atom_site_aniso_U_33
_atom_site_aniso_U_23
_atom_site_aniso_U_13
_atom_site_aniso_U_12
F001 0.0311(5) 0.0187(4) 0.0358(5) -0.0047(4) -0.0029(4) -0.0007(4)
F002 0.0314(5) 0.0306(5) 0.0250(5) 0.0096(4) 0.0110(4) 0.0033(4)
F003 0.0360(5) 0.0198(5) 0.0379(5) -0.0058(4) -0.0064(4) -0.0046(4)
F004 0.0340(5) 0.0287(5) 0.0296(5) 0.0089(4) 0.0106(4) 0.0017(4)
O005 0.0219(5) 0.0209(5) 0.0254(5) 0.0103(4) 0.0059(4) 0.0043(4)
O006 0.0263(6) 0.0200(5) 0.0261(5) 0.0096(4) 0.0062(4) 0.0029(4)
O8 0.0241(6) 0.0453(7) 0.0241(6) 0.0017(5) -0.0002(4) -0.0045(5)
N008 0.0175(6) 0.0175(6) 0.0168(5) -0.0012(4) 0.0017(4) 0.0018(4)
O7 0.0389(7) 0.0564(9) 0.0268(6) 0.0070(6) 0.0064(5) 0.0231(6)
N00A 0.0224(6) 0.0169(6) 0.0184(6) -0.0016(5) -0.0032(4) -0.0007(5)
C00B 0.0181(7) 0.0179(7) 0.0158(6) 0.0002(5) -0.0009(5) -0.0017(5)
C00C 0.0175(6) 0.0143(6) 0.0165(6) -0.0006(5) -0.0007(5) 0.0005(5)
C00D 0.0174(7) 0.0186(7) 0.0162(6) -0.0005(5) -0.0016(5) 0.0002(5)
C00E 0.0190(7) 0.0166(7) 0.0157(6) 0.0025(5) 0.0002(5) -0.0010(5)
C00F 0.0196(7) 0.0142(6) 0.0175(6) 0.0011(5) -0.0006(5) 0.0003(5)
C00G 0.0193(7) 0.0160(6) 0.0192(7) 0.0031(5) -0.0007(5) 0.0029(5)
C00H 0.0235(7) 0.0181(7) 0.0159(6) 0.0023(5) -0.0017(5) -0.0021(5)
C00I 0.0201(7) 0.0152(6) 0.0170(6) 0.0006(5) 0.0003(5) 0.0006(5)
C00J 0.0235(7) 0.0162(7) 0.0159(6) 0.0014(5) -0.0038(5) -0.0018(5)
C00K 0.0219(7) 0.0227(7) 0.0153(6) 0.0010(5) -0.0041(5) -0.0062(6)
C00L 0.0202(7) 0.0232(7) 0.0163(6) -0.0008(5) -0.0045(5) -0.0030(5)
C00M 0.0253(7) 0.0182(7) 0.0182(7) 0.0032(5) -0.0039(5) -0.0036(5)
C00N 0.0218(7) 0.0229(7) 0.0182(6) 0.0026(6) -0.0008(5) -0.0032(6)
C00O 0.0241(7) 0.0158(7) 0.0188(7) 0.0014(5) -0.0037(5) -0.0018(5)
C00P 0.0191(7) 0.0342(9) 0.0245(7) 0.0001(6) 0.0025(5) 0.0032(6)
C00Q 0.0240(7) 0.0185(7) 0.0186(7) 0.0041(5) -0.0019(5) 0.0003(5)
C00R 0.0205(7) 0.0344(9) 0.0192(7) 0.0028(6) 0.0019(5) -0.0035(6)
C00S 0.0191(7) 0.0236(7) 0.0235(7) 0.0006(6) -0.0002(5) 0.0043(6)
C00T 0.0233(7) 0.0215(7) 0.0240(7) 0.0008(6) 0.0077(5) 0.0046(6)
C00U 0.0274(8) 0.0294(8) 0.0194(7) 0.0020(6) -0.0034(6) -0.0101(6)
C00V 0.0279(8) 0.0210(7) 0.0224(7) -0.0036(6) 0.0014(6) 0.0030(6)
C00W 0.0239(8) 0.0308(8) 0.0226(7) -0.0001(6) -0.0035(6) 0.0031(6)
C00X 0.0245(8) 0.0434(10) 0.0188(7) -0.0016(7) 0.0002(6) -0.0111(7)
C00Y 0.0233(8) 0.0251(8) 0.0262(7) -0.0004(6) 0.0055(6) 0.0009(6)
C00Z 0.0218(8) 0.0437(10) 0.0241(8) -0.0054(7) -0.0003(6) -0.0003(7)
C010 0.0212(7) 0.0320(9) 0.0305(8) 0.0031(7) 0.0054(6) 0.0042(6)
B011 0.0206(8) 0.0180(8) 0.0206(8) 0.0027(6) 0.0037(6) -0.0007(6)
B012 0.0257(9) 0.0174(8) 0.0230(8) 0.0023(6) 0.0021(6) -0.0014(6)
C013 0.0376(11) 0.0523(12) 0.0459(11) 0.0183(9) 0.0074(8) 0.0143(9)
C014 0.0306(10) 0.1000(19) 0.0359(10) -0.0109(11) -0.0046(8) -0.0112(11)

loop_
_atom_type_symbol
_atom_type_description
_atom_type_scat_dispersion_real
_atom_type_scat_dispersion_imag
_atom_type_scat_source
C C 0.0033 0.0016 'International Tables Vol C Tables 4.2.6.8 and 6.1.1.4'
H H 0.0000 0.0000 'International Tables Vol C Tables 4.2.6.8 and 6.1.1.4'
B B 0.0013 0.0007 'International Tables Vol C Tables 4.2.6.8 and 6.1.1.4'
F F 0.0171 0.0103 'International Tables Vol C Tables 4.2.6.8 and 6.1.1.4'
N N 0.0061 0.0033 'International Tables Vol C Tables 4.2.6.8 and 6.1.1.4'
O O 0.0106 0.0060 'International Tables Vol C Tables 4.2.6.8 and 6.1.1.4'

loop_
_geom_angle_atom_site_label_1
_geom_angle_atom_site_label_2
_geom_angle_atom_site_label_3
_geom_angle
_geom_angle_site_symmetry_1
_geom_angle_site_symmetry_3
_geom_angle_publ_flag
C00E O005 B011 121.03(11) . . ?
C00H O006 B012 119.92(11) . . ?
C00Y O8 C014 111.16(13) . . ?
C00I N008 C00T 120.31(12) . . ?
C00I N008 B011 120.29(11) . . ?
C00T N008 B011 119.17(11) . . ?
C013 O7 C010 114.02(13) . . ?
C00O N00A C00V 120.52(12) . . ?
C00O N00A B012 120.04(12) . . ?
C00V N00A B012 119.31(12) . . ?
C00F C00B C00D 118.79(12) . . ?
C00F C00B C00N 121.80(13) . . ?
C00N C00B C00D 119.41(12) . . ?
C00E C00C C00I 119.24(12) . . ?
C00F C00C C00E 120.10(12) . . ?
C00F C00C C00I 120.64(12) . . ?
C00G C00D C00B 119.95(12) . . ?
C00G C00D C00S 121.61(13) . . ?
C00S C00D C00B 118.43(12) . . ?
O005 C00E C00C 119.51(12) . . ?
O005 C00E C00G 120.15(12) . . ?
C00G C00E C00C 120.28(12) . . ?
C00B C00F H00F 119.7 . . ?
C00C C00F C00B 120.66(12) . . ?
C00C C00F H00F 119.7 . . ?
C00D C00G H00G 119.9 . . ?
C00E C00G C00D 120.16(12) . . ?
C00E C00G H00G 119.9 . . ?
O006 C00H C00J 119.60(12) . . ?
O006 C00H C00Q 120.16(12) . . ?
C00Q C00H C00J 120.19(13) . . ?
N008 C00I C00C 121.30(12) . . ?
N008 C00I H00I 119.3 . . ?
C00C C00I H00I 119.3 . . ?
C00H C00J C00O 118.86(12) . . ?
C00M C00J C00H 119.89(13) . . ?
C00M C00J C00O 121.21(13) . . ?
C00M C00K C00L 118.50(13) . . ?
C00M C00K C00U 122.10(14) . . ?
C00U C00K C00L 119.41(14) . . ?
C00Q C00L C00K 120.05(13) . . ?
C00Q C00L C00W 121.37(14) . . ?
C00W C00L C00K 118.57(13) . . ?
C00J C00M C00K 121.03(13) . . ?
C00J C00M H00M 119.5 . . ?
C00K C00M H00M 119.5 . . ?
C00B C00N H00N 119.8 . . ?
C00R C00N C00B 120.46(14) . . ?
C00R C00N H00N 119.8 . . ?
N00A C00O C00J 121.14(13) . . ?
N00A C00O H00O 119.4 . . ?
C00J C00O H00O 119.4 . . ?
C00R C00P H00P 119.5 . . ?
C00S C00P H00P 119.5 . . ?
C00S C00P C00R 121.01(14) . . ?
C00H C00Q C00L 120.27(13) . . ?
C00H C00Q H00Q 119.9 . . ?
C00L C00Q H00Q 119.9 . . ?
C00N C00R C00P 120.16(13) . . ?
C00N C00R H00R 119.9 . . ?
C00P C00R H00R 119.9 . . ?
C00D C00S H00S 119.7 . . ?
C00P C00S C00D 120.52(14) . . ?
C00P C00S H00S 119.7 . . ?
N008 C00T H00A 109.5 . . ?
N008 C00T H00B 109.5 . . ?
N008 C00T C010 110.82(12) . . ?
H00A C00T H00B 108.1 . . ?
C010 C00T H00A 109.5 . . ?
C010 C00T H00B 109.5 . . ?
C00K C00U H00U 119.8 . . ?
C00X C00U C00K 120.49(15) . . ?
C00X C00U H00U 119.8 . . ?
N00A C00V H00C 109.4 . . ?
N00A C00V H00D 109.4 . . ?
N00A C00V C00Y 111.11(12) . . ?
H00C C00V H00D 108.0 . . ?
C00Y C00V H00C 109.4 . . ?
C00Y C00V H00D 109.4 . . ?
C00L C00W H00W 119.8 . . ?
C00Z C00W C00L 120.45(15) . . ?
C00Z C00W H00W 119.8 . . ?
C00U C00X H00X 119.9 . . ?
C00U C00X C00Z 120.13(14) . . ?
C00Z C00X H00X 119.9 . . ?
O8 C00Y C00V 108.26(12) . . ?
O8 C00Y H00E 110.0 . . ?
O8 C00Y H00H 110.0 . . ?
C00V C00Y H00E 110.0 . . ?
C00V C00Y H00H 110.0 . . ?
H00E C00Y H00H 108.4 . . ?
C00W C00Z C00X 120.94(15) . . ?
C00W C00Z H00Z 119.5 . . ?
C00X C00Z H00Z 119.5 . . ?
O7 C010 C00T 111.30(13) . . ?
O7 C010 H01A 109.4 . . ?
O7 C010 H01B 109.4 . . ?
C00T C010 H01A 109.4 . . ?
C00T C010 H01B 109.4 . . ?
H01A C010 H01B 108.0 . . ?
F001 B011 O005 110.93(12) . . ?
F001 B011 N008 106.47(11) . . ?
F002 B011 F001 109.59(12) . . ?
F002 B011 O005 110.11(12) . . ?
F002 B011 N008 109.27(12) . . ?
O005 B011 N008 110.39(11) . . ?
F003 B012 O006 111.14(13) . . ?
F003 B012 N00A 106.77(12) . . ?
F004 B012 F003 110.32(13) . . ?
F004 B012 O006 109.64(12) . . ?
F004 B012 N00A 108.96(12) . . ?
O006 B012 N00A 109.95(12) . . ?
O7 C013 H01C 109.5 . . ?
O7 C013 H01D 109.5 . . ?
O7 C013 H01E 109.5 . . ?
H01C C013 H01D 109.5 . . ?
H01C C013 H01E 109.5 . . ?
H01D C013 H01E 109.5 . . ?
O8 C014 H01F 109.5 . . ?
O8 C014 H01G 109.5 . . ?
O8 C014 H01H 109.5 . . ?
H01F C014 H01G 109.5 . . ?
H01F C014 H01H 109.5 . . ?
H01G C014 H01H 109.5 . . ?

loop_
_geom_bond_atom_site_label_1
_geom_bond_atom_site_label_2
_geom_bond_distance
_geom_bond_site_symmetry_2
_geom_bond_publ_flag
F001 B011 1.3989(18) . ?
F002 B011 1.3752(17) . ?
F003 B012 1.3926(19) . ?
F004 B012 1.3782(18) . ?
O005 C00E 1.3521(15) . ?
O005 B011 1.4395(19) . ?
O006 C00H 1.3514(16) . ?
O006 B012 1.443(2) . ?
O8 C00Y 1.4105(17) . ?
O8 C014 1.412(2) . ?
N008 C00I 1.2921(16) . ?
N008 C00T 1.4734(17) . ?
N008 B011 1.5851(19) . ?
O7 C010 1.4202(18) . ?
O7 C013 1.396(2) . ?
N00A C00O 1.2879(17) . ?
N00A C00V 1.4744(18) . ?
N00A B012 1.581(2) . ?
C00B C00D 1.4271(19) . ?
C00B C00F 1.4084(18) . ?
C00B C00N 1.4225(18) . ?
C00C C00E 1.4268(18) . ?
C00C C00F 1.3845(17) . ?
C00C C00I 1.4373(18) . ?
C00D C00G 1.4162(18) . ?
C00D C00S 1.4210(18) . ?
C00E C00G 1.3712(18) . ?
C00F H00F 0.9500 . ?
C00G H00G 0.9500 . ?
C00H C00J 1.4284(19) . ?
C00H C00Q 1.3700(19) . ?
C00I H00I 0.9500 . ?
C00J C00M 1.3835(18) . ?
C00J C00O 1.4391(19) . ?
C00K C00L 1.425(2) . ?
C00K C00M 1.409(2) . ?
C00K C00U 1.4211(19) . ?
C00L C00Q 1.4169(19) . ?
C00L C00W 1.422(2) . ?
C00M H00M 0.9500 . ?
C00N H00N 0.9500 . ?
C00N C00R 1.364(2) . ?
C00O H00O 0.9500 . ?
C00P H00P 0.9500 . ?
C00P C00R 1.413(2) . ?
C00P C00S 1.366(2) . ?
C00Q H00Q 0.9500 . ?
C00R H00R 0.9500 . ?
C00S H00S 0.9500 . ?
C00T H00A 0.9900 . ?
C00T H00B 0.9900 . ?
C00T C010 1.520(2) . ?
C00U H00U 0.9500 . ?
C00U C00X 1.366(2) . ?
C00V H00C 0.9900 . ?
C00V H00D 0.9900 . ?
C00V C00Y 1.510(2) . ?
C00W H00W 0.9500 . ?
C00W C00Z 1.367(2) . ?
C00X H00X 0.9500 . ?
C00X C00Z 1.415(2) . ?
C00Y H00E 0.9900 . ?
C00Y H00H 0.9900 . ?
C00Z H00Z 0.9500 . ?
C010 H01A 0.9900 . ?
C010 H01B 0.9900 . ?
C013 H01C 0.9800 . ?
C013 H01D 0.9800 . ?
C013 H01E 0.9800 . ?
C014 H01F 0.9800 . ?
C014 H01G 0.9800 . ?
C014 H01H 0.9800 . ?

loop_
_geom_torsion_atom_site_label_1
_geom_torsion_atom_site_label_2
_geom_torsion_atom_site_label_3
_geom_torsion_atom_site_label_4
_geom_torsion
_geom_torsion_site_symmetry_1
_geom_torsion_site_symmetry_2
_geom_torsion_site_symmetry_3
_geom_torsion_site_symmetry_4
_geom_torsion_publ_flag
O005 C00E C00G C00D 179.46(12) . . . . ?
O006 C00H C00J C00M 179.31(12) . . . . ?
O006 C00H C00J C00O 1.41(19) . . . . ?
O006 C00H C00Q C00L 179.79(12) . . . . ?
N008 C00T C010 O7 66.74(16) . . . . ?
N00A C00V C00Y O8 -66.18(16) . . . . ?
C00B C00D C00G C00E -1.7(2) . . . . ?
C00B C00D C00S C00P 1.0(2) . . . . ?
C00B C00N C00R C00P 0.3(2) . . . . ?
C00C C00E C00G C00D 2.3(2) . . . . ?
C00D C00B C00F C00C 1.72(19) . . . . ?
C00D C00B C00N C00R -0.8(2) . . . . ?
C00E O005 B011 F001 -83.86(15) . . . . ?
C00E O005 B011 F002 154.65(12) . . . . ?
C00E O005 B011 N008 33.91(17) . . . . ?
C00E C00C C00F C00B -1.1(2) . . . . ?
C00E C00C C00I N008 8.7(2) . . . . ?
C00F C00B C00D C00G -0.33(19) . . . . ?
C00F C00B C00D C00S -179.08(12) . . . . ?
C00F C00B C00N C00R 178.41(13) . . . . ?
C00F C00C C00E O005 -178.09(12) . . . . ?
C00F C00C C00E C00G -0.9(2) . . . . ?
C00F C00C C00I N008 -172.70(12) . . . . ?
C00G C00D C00S C00P -177.73(13) . . . . ?
C00H O006 B012 F003 80.25(16) . . . . ?
C00H O006 B012 F004 -157.52(12) . . . . ?
C00H O006 B012 N00A -37.75(17) . . . . ?
C00H C00J C00M C00K 0.5(2) . . . . ?
C00H C00J C00O N00A -11.0(2) . . . . ?
C00I N008 C00T C010 -96.50(15) . . . . ?
C00I N008 B011 F001 96.28(14) . . . . ?
C00I N008 B011 F002 -145.44(12) . . . . ?
C00I N008 B011 O005 -24.21(17) . . . . ?
C00I C00C C00E O005 0.53(19) . . . . ?
C00I C00C C00E C00G 177.73(13) . . . . ?
C00I C00C C00F C00B -179.74(12) . . . . ?
C00J C00H C00Q C00L -2.9(2) . . . . ?
C00K C00L C00Q C00H 1.4(2) . . . . ?
C00K C00L C00W C00Z -0.6(2) . . . . ?
C00K C00U C00X C00Z -0.4(2) . . . . ?
C00L C00K C00M C00J -1.8(2) . . . . ?
C00L C00K C00U C00X 0.5(2) . . . . ?
C00L C00W C00Z C00X 0.7(2) . . . . ?
C00M C00J C00O N00A 171.08(13) . . . . ?
C00M C00K C00L C00Q 0.92(19) . . . . ?
C00M C00K C00L C00W 179.93(13) . . . . ?
C00M C00K C00U C00X -179.46(14) . . . . ?
C00N C00B C00D C00G 178.94(12) . . . . ?
C00N C00B C00D C00S 0.19(19) . . . . ?
C00N C00B C00F C00C -177.53(12) . . . . ?
C00O N00A C00V C00Y 109.33(15) . . . . ?
C00O N00A B012 F003 -92.80(15) . . . . ?
C00O N00A B012 F004 148.05(12) . . . . ?
C00O N00A B012 O006 27.87(18) . . . . ?
C00O C00J C00M C00K 178.31(12) . . . . ?
C00Q C00H C00J C00M 1.9(2) . . . . ?
C00Q C00H C00J C00O -175.97(13) . . . . ?
C00Q C00L C00W C00Z 178.44(13) . . . . ?
C00R C00P C00S C00D -1.6(2) . . . . ?
C00S C00D C00G C00E 177.04(13) . . . . ?
C00S C00P C00R C00N 0.9(2) . . . . ?
C00T N008 C00I C00C 178.61(12) . . . . ?
C00T N008 B011 F001 -78.17(14) . . . . ?
C00T N008 B011 F002 40.11(17) . . . . ?
C00T N008 B011 O005 161.34(11) . . . . ?
C00U C00K C00L C00Q -179.03(12) . . . . ?
C00U C00K C00L C00W -0.02(19) . . . . ?
C00U C00K C00M C00J 178.11(13) . . . . ?
C00U C00X C00Z C00W -0.2(2) . . . . ?
C00V N00A C00O C00J 179.40(12) . . . . ?
C00V N00A B012 F003 83.06(15) . . . . ?
C00V N00A B012 F004 -36.09(17) . . . . ?
C00V N00A B012 O006 -156.27(12) . . . . ?
C00W C00L C00Q C00H -177.55(13) . . . . ?
B011 O005 C00E C00C -23.84(19) . . . . ?
B011 O005 C00E C00G 158.95(13) . . . . ?
B011 N008 C00I C00C 4.22(19) . . . . ?
B011 N008 C00T C010 77.96(15) . . . . ?
B012 O006 C00H C00J 25.09(19) . . . . ?
B012 O006 C00H C00Q -157.53(13) . . . . ?
B012 N00A C00O C00J -4.79(19) . . . . ?
B012 N00A C00V C00Y -66.51(16) . . . . ?
C013 O7 C010 C00T 100.62(17) . . . . ?
C014 O8 C00Y C00V 173.60(15) . . . . ?
